data_2021754
loop_
_publ_author_name
'Meundaeng, Natthaya'
'Prior, Timothy John'
'Rujiwatra, Apinpus'

_publ_section_title
;
 Crystal structures and Hirshfeld surface analysis of transition-metal
 complexes of 1,3-azolecarboxylic acids
;
_journal_coeditor_code FN3320
_journal_issue 9
_journal_name_full 'Acta Crystallographica Section C'
_journal_page_first
;
;
_journal_paper_doi 10.1107/S2053229619011525
_journal_volume 75
_journal_year 2019
_chemical_formula_iupac '[Co (C4 H2 N O2 S)2 (H2 O)2]'
_chemical_formula_moiety 'C8 H8 Co N2 O6 S2'
_chemical_formula_sum 'C8 H8 Co N2 O6 S2'
_chemical_formula_weight 351.21
_chemical_name_systematic
;
Diaquabis(thiazole-2-carboxylato-\k^2^<i>N</i>,<i>O</i>)cobalt(II)
;
_space_group_crystal_system monoclinic
_space_group_IT_number 14
_space_group_name_Hall '-P 2yn'
_space_group_name_H-M_alt 'P 1 21/n 1'
_symmetry_space_group_name_Hall '-P 2yn'
_symmetry_space_group_name_H-M 'P 1 21/n 1'
_atom_sites_solution_hydrogens difmap
_audit_creation_method SHELXL-2018/3
_cell_angle_alpha 90
_cell_angle_beta 109.517(7)
_cell_angle_gamma 90
_cell_formula_units_Z 2
_cell_length_a 5.0481(4)
_cell_length_b 18.633(2)
_cell_length_c 6.7533(6)
_cell_measurement_reflns_used 4872
_cell_measurement_temperature 150(2)
_cell_measurement_theta_max 29.55
_cell_measurement_theta_min 2.2
_cell_volume 598.73(10)
_computing_cell_refinement
;
X-AREA (Stoe & Cie, 2016)
;
_computing_data_collection
;
X-AREA (Stoe & Cie, 2016)
;
_computing_data_reduction
;
SORTAV (Blessing, 1987, 1989)
;
_computing_structure_refinement
;
SHELXL2018 (Sheldrick, 2015b)
;
_computing_structure_solution
;
SHELXT2014 (Sheldrick, 2015a)
;
_diffrn_ambient_temperature 150(2)
_diffrn_detector_area_resol_mean 6.67
_diffrn_measured_fraction_theta_full 0.999
_diffrn_measured_fraction_theta_max 0.999
_diffrn_measurement_device_type 'Stoe IPDS2'
_diffrn_measurement_method \w-scans
_diffrn_radiation_type MoK\a
_diffrn_radiation_wavelength 0.71073
_diffrn_reflns_av_R_equivalents 0.0247
_diffrn_reflns_av_unetI/netI 0.0287
_diffrn_reflns_limit_h_max 6
_diffrn_reflns_limit_h_min -4
_diffrn_reflns_limit_k_max 22
_diffrn_reflns_limit_k_min -25
_diffrn_reflns_limit_l_max 9
_diffrn_reflns_limit_l_min -9
_diffrn_reflns_number 4040
_diffrn_reflns_theta_full 26.000
_diffrn_reflns_theta_max 29.145
_diffrn_reflns_theta_min 2.186
_diffrn_source 'fine-focus sealed tube'
_exptl_absorpt_coefficient_mu 1.806
_exptl_absorpt_correction_T_max 0.720
_exptl_absorpt_correction_T_min 0.677
_exptl_absorpt_correction_type multi-scan
_exptl_absorpt_process_details
;
(SORTAV; Blessing, 1995)
;
_exptl_crystal_colour 'dark pink'
_exptl_crystal_density_diffrn 1.948
_exptl_crystal_description Block
_exptl_crystal_F_000 354
_exptl_crystal_size_max 0.500
_exptl_crystal_size_mid 0.170
_exptl_crystal_size_min 0.170
_refine_diff_density_max 0.364
_refine_diff_density_min -0.280
_refine_ls_extinction_method none
_refine_ls_goodness_of_fit_ref 0.965
_refine_ls_hydrogen_treatment refall
_refine_ls_matrix_type full
_refine_ls_number_parameters 98
_refine_ls_number_reflns 1606
_refine_ls_number_restraints 0
_refine_ls_restrained_S_all 0.965
_refine_ls_R_factor_all 0.0263
_refine_ls_R_factor_gt 0.0215
_refine_ls_shift/su_max 0.000
_refine_ls_shift/su_mean 0.000
_refine_ls_structure_factor_coef Fsqd
_refine_ls_weighting_details 'w=1/[\s^2^(Fo^2^)+(0.0344P)^2^] where P=(Fo^2^+2Fc^2^)/3'
_refine_ls_weighting_scheme calc
_refine_ls_wR_factor_gt 0.0529
_refine_ls_wR_factor_ref 0.0537
_reflns_number_gt 1382
_reflns_number_total 1606
_reflns_threshold_expression 'I > 2\s(I)'
_cod_data_source_file fn3320sup1.cif
_cod_data_source_block Co-2tza
_cod_database_code 2021754
_shelx_space_group_comment
;
The symmetry employed for this shelxl refinement is uniquely defined
by the following loop, which should always be used as a source of
symmetry information in preference to the above space-group names.
They are only intended as comments.
;
_shelx_estimated_absorpt_t_min 0.465
_shelx_estimated_absorpt_t_max 0.749

loop_
_space_group_symop_operation_xyz
'x, y, z'
'-x+1/2, y+1/2, -z+1/2'
'-x, -y, -z'
'x-1/2, -y-1/2, z-1/2'

loop_
_atom_site_type_symbol
_atom_site_label
_atom_site_fract_x
_atom_site_fract_y
_atom_site_fract_z
_atom_site_U_iso_or_equiv
_atom_site_adp_type
_atom_site_calc_flag
_atom_site_occupancy
Co Co1 0.500000 0.500000 0.500000 0.01262(8) Uani d 1
S S1 0.68756(8) 0.71302(2) 0.82051(5) 0.01889(9) Uani d 1
O O1 0.3270(2) 0.52278(5) 0.73902(14) 0.0156(2) Uani d 1
O O3 0.1516(2) 0.54862(6) 0.27445(14) 0.0173(2) Uani d 1
O O2 0.3324(2) 0.60882(6) 0.97625(14) 0.0184(2) Uani d 1
N N1 0.6624(2) 0.60438(6) 0.58708(15) 0.0138(2) Uani d 1
C C4 0.3988(3) 0.58325(7) 0.82967(18) 0.0136(3) Uani d 1
C C3 0.5815(3) 0.62785(7) 0.74123(18) 0.0136(2) Uani d 1
C C2 0.8481(3) 0.71826(8) 0.6352(2) 0.0189(3) Uani d 1
H H2 0.946(2) 0.7588(9) 0.6121(5) 0.023 Uiso calc 1
C C1 0.8151(3) 0.65571(7) 0.52517(19) 0.0157(3) Uani d 1
H H1 0.8902(14) 0.64818(16) 0.416(2) 0.019 Uiso calc 1
H H3A 0.188(5) 0.5618(11) 0.179(3) 0.033(5) Uiso d 1
H H3B -0.008(5) 0.5279(13) 0.240(3) 0.038(6) Uiso d 1

loop_
_atom_site_aniso_label
_atom_site_aniso_U_11
_atom_site_aniso_U_22
_atom_site_aniso_U_33
_atom_site_aniso_U_12
_atom_site_aniso_U_13
_atom_site_aniso_U_23
Co1 0.01306(13) 0.01334(13) 0.01342(12) -0.00155(10) 0.00703(9) -0.00072(8)
S1 0.02500(19) 0.01638(16) 0.02084(16) -0.00498(14) 0.01505(13) -0.00464(11)
O1 0.0160(5) 0.0157(4) 0.0179(4) -0.0021(4) 0.0093(4) -0.0004(3)
O3 0.0155(5) 0.0223(5) 0.0157(4) -0.0021(4) 0.0075(4) 0.0024(4)
O2 0.0233(5) 0.0184(5) 0.0185(4) 0.0001(4) 0.0136(4) 0.0005(4)
N1 0.0131(5) 0.0152(5) 0.0144(5) -0.0012(4) 0.0064(4) 0.0000(4)
C4 0.0118(6) 0.0157(6) 0.0136(5) 0.0016(5) 0.0045(4) 0.0027(4)
C3 0.0138(6) 0.0141(6) 0.0139(5) -0.0011(5) 0.0058(4) -0.0002(4)
C2 0.0213(7) 0.0178(7) 0.0222(6) -0.0041(6) 0.0135(5) -0.0008(5)
C1 0.0170(6) 0.0169(6) 0.0161(5) -0.0009(5) 0.0095(5) 0.0012(5)

loop_
_atom_type_symbol
_atom_type_description
_atom_type_scat_dispersion_real
_atom_type_scat_dispersion_imag
_atom_type_scat_source
C C 0.0033 0.0016 'International Tables Vol C Tables 4.2.6.8 and 6.1.1.4'
H H 0.0000 0.0000 'International Tables Vol C Tables 4.2.6.8 and 6.1.1.4'
Co Co 0.3494 0.9721 'International Tables Vol C Tables 4.2.6.8 and 6.1.1.4'
N N 0.0061 0.0033 'International Tables Vol C Tables 4.2.6.8 and 6.1.1.4'
O O 0.0106 0.0060 'International Tables Vol C Tables 4.2.6.8 and 6.1.1.4'
S S 0.1246 0.1234 'International Tables Vol C Tables 4.2.6.8 and 6.1.1.4'

loop_
_geom_angle_atom_site_label_1
_geom_angle_atom_site_label_2
_geom_angle_atom_site_label_3
_geom_angle_site_symmetry_1
_geom_angle_site_symmetry_3
_geom_angle
O3 Co1 O3 . 3_666 180.0
O3 Co1 N1 . 3_666 92.40(4)
O3 Co1 N1 3_666 3_666 87.59(4)
O3 Co1 N1 . . 87.60(4)
O3 Co1 N1 3_666 . 92.41(4)
N1 Co1 N1 3_666 . 180.00(6)
O3 Co1 O1 . 3_666 89.57(4)
O3 Co1 O1 3_666 3_666 90.43(4)
N1 Co1 O1 3_666 3_666 79.87(4)
N1 Co1 O1 . 3_666 100.13(4)
O3 Co1 O1 . . 90.43(4)
O3 Co1 O1 3_666 . 89.57(4)
N1 Co1 O1 3_666 . 100.13(4)
N1 Co1 O1 . . 79.87(4)
O1 Co1 O1 3_666 . 180.00(4)
C3 S1 C2 . . 89.96(7)
C4 O1 Co1 . . 114.78(9)
Co1 O3 H3A . . 111.7(16)
Co1 O3 H3B . . 119.2(15)
H3A O3 H3B . . 112(2)
C3 N1 C1 . . 111.28(11)
C3 N1 Co1 . . 109.39(9)
C1 N1 Co1 . . 139.25(9)
O2 C4 O1 . . 127.78(13)
O2 C4 C3 . . 117.97(12)
O1 C4 C3 . . 114.24(11)
N1 C3 C4 . . 121.64(12)
N1 C3 S1 . . 114.26(10)
C4 C3 S1 . . 124.03(10)
C1 C2 S1 . . 110.47(11)
C1 C2 H2 . . 124.8
S1 C2 H2 . . 124.8
C2 C1 N1 . . 114.03(12)
C2 C1 H1 . . 123.0
N1 C1 H1 . . 123.0

loop_
_geom_bond_atom_site_label_1
_geom_bond_atom_site_label_2
_geom_bond_site_symmetry_2
_geom_bond_distance
Co1 O3 . 2.1082(10)
Co1 O3 3_666 2.1082(10)
Co1 N1 3_666 2.1161(12)
Co1 N1 . 2.1162(12)
Co1 O1 3_666 2.1191(10)
Co1 O1 . 2.1191(10)
S1 C3 . 1.7032(14)
S1 C2 . 1.7059(15)
O1 C4 . 1.2757(16)
O3 H3A . 0.77(2)
O3 H3B . 0.85(3)
O2 C4 . 1.2412(16)
N1 C3 . 1.3138(17)
N1 C1 . 1.3781(18)
C4 C3 . 1.5052(19)
C2 C1 . 1.3622(19)
C2 H2 . 0.94(2)
C1 H1 . 0.945(17)

loop_
_geom_hbond_atom_site_label_D
_geom_hbond_atom_site_label_H
_geom_hbond_atom_site_label_A
_geom_hbond_site_symmetry_A
_geom_hbond_distance_DH
_geom_hbond_distance_HA
_geom_hbond_distance_DA
_geom_hbond_angle_DHA
_geom_hbond_publ_flag
C2 H2 S1 4_675 0.94 2.69 3.3950(15) 131.9 yes
C2 H2 O2 4_675 0.94 2.63 3.3886(18) 138.1 yes
C1 H1 O3 1_655 0.94 2.63 3.4140(18) 140.2 yes
O3 H3A O2 1_554 0.77(2) 1.96(2) 2.7158(14) 168(2) yes
O3 H3B O1 3_566 0.85(3) 1.91(3) 2.7326(15) 161(2) yes

loop_
_geom_torsion_atom_site_label_1
_geom_torsion_atom_site_label_2
_geom_torsion_atom_site_label_3
_geom_torsion_atom_site_label_4
_geom_torsion
Co1 O1 C4 O2 -178.41(11)
Co1 O1 C4 C3 2.76(13)
C1 N1 C3 C4 176.82(11)
Co1 N1 C3 C4 -0.53(15)
C1 N1 C3 S1 -0.37(15)
Co1 N1 C3 S1 -177.73(6)
O2 C4 C3 N1 179.51(12)
O1 C4 C3 N1 -1.54(18)
O2 C4 C3 S1 -3.58(17)
O1 C4 C3 S1 175.38(9)
C2 S1 C3 N1 0.48(11)
C2 S1 C3 C4 -176.63(11)
C3 S1 C2 C1 -0.45(11)
S1 C2 C1 N1 0.35(16)
C3 N1 C1 C2 0.01(17)
Co1 N1 C1 C2 176.18(10)

_cod_database_fobs_code 2021754
